data_7001113
loop_
_publ_author_name
'Igarashi, Satoshi'
'Kawaguchi, Shin-ichi'
'Yukawa, Yasuhiko'
'Tuna, Floriana'
'Winpenny, Richard E. P.'

_publ_section_title
;
 A cyclic tetranuclear Ni2Gd2 complex bridged by amino acidato ligands,
 with an S = 9 ground state, derived from ferromagnetic spin-coupling
 between nickel(ii) and gadolinium(iii) ions
;
_journal_issue 17
_journal_name_full 'Dalton Transactions'
_journal_page_first 3140
_journal_page_last 3142
_journal_paper_doi 10.1039/b823366g
_journal_year 2009
_chemical_absolute_configuration rm
_chemical_formula_moiety 'C28 H44 Gd2 N14 Ni2 O26, 4(H2 O)'
_chemical_formula_sum 'C28 H52 Gd2 N14 Ni2 O30'
_chemical_formula_weight 1496.69
_chemical_name_common (Gd2Ni2(pro)4(NO3)6(MeCN)4).4(H2O)
_space_group_IT_number 4
_symmetry_cell_setting monoclinic
_symmetry_Int_Tables_number 4
_symmetry_space_group_name_Hall 'P 2yb'
_symmetry_space_group_name_H-M 'P 1 21 1'
_atom_sites_solution_hydrogens geom
_atom_sites_solution_primary heavy
_atom_sites_solution_secondary difmap
_cell_angle_alpha 90
_cell_angle_beta 99.493(1)
_cell_angle_gamma 90
_cell_formula_units_Z 2
_cell_length_a 10.1979(3)
_cell_length_b 18.8871(5)
_cell_length_c 15.4161(5)
_cell_measurement_reflns_used 793
_cell_measurement_temperature 298(1)
_cell_measurement_theta_max 30.0
_cell_measurement_theta_min 2.0
_cell_volume 2928.61(15)
_computing_cell_refinement 'RAPID-AUTO Ver. 1.06'
_computing_data_collection 'RAPID-AUTO Ver. 1.06'
_computing_data_reduction 'teXsan Ver. 2.0'
_computing_publication_material 'teXsan Ver. 2.0'
_computing_structure_refinement 'teXsan Ver. 2.0'
_computing_structure_solution 'DIRDIF94 (PATTY)'
_diffrn_ambient_temperature 298(1)
_diffrn_detector_area_resol_mean 10.00
_diffrn_measured_fraction_theta_full 0.9765
_diffrn_measured_fraction_theta_max 0.9765
_diffrn_measurement_device_type 'Rigaku RAXIS-IV Imaging Plate'
_diffrn_measurement_method \w
_diffrn_radiation_monochromator graphite
_diffrn_radiation_type 'Mo K\a'
_diffrn_radiation_wavelength 0.7107
_diffrn_reflns_av_R_equivalents 0.045
_diffrn_reflns_limit_h_max 14
_diffrn_reflns_limit_h_min -14
_diffrn_reflns_limit_k_max 26
_diffrn_reflns_limit_k_min -26
_diffrn_reflns_limit_l_max 21
_diffrn_reflns_limit_l_min -21
_diffrn_reflns_number 27717
_diffrn_reflns_theta_full 30.03
_diffrn_reflns_theta_max 30.03
_exptl_absorpt_coefficient_mu 2.966
_exptl_absorpt_correction_T_max 0.645
_exptl_absorpt_correction_T_min 0.498
_exptl_absorpt_correction_type integration
_exptl_absorpt_process_details '(Higashi, 1999)'
_exptl_crystal_colour blue
_exptl_crystal_density_diffrn 1.697
_exptl_crystal_density_method 'not measured'
_exptl_crystal_description prism
_exptl_crystal_F_000 1484.00
_exptl_crystal_size_max 0.400
_exptl_crystal_size_mid 0.380
_exptl_crystal_size_min 0.240
_refine_diff_density_max 1.01
_refine_diff_density_min -1.51
_refine_ls_abs_structure_details 'Flack, H. D. (1983), Acta Cryst. A39, 876-881. 7289 Friedel Pairs'
_refine_ls_abs_structure_Flack 0.01(1)
_refine_ls_extinction_coef 0.0005(2)
_refine_ls_extinction_method 'Zachariasen(1967) type 2 Gaussian isotropic'
_refine_ls_goodness_of_fit_ref 1.208
_refine_ls_hydrogen_treatment noref
_refine_ls_number_parameters 703
_refine_ls_number_reflns 15892
_refine_ls_R_factor_all 0.0834
_refine_ls_R_factor_gt 0.0520
_refine_ls_shift/su_max 0.0338
_refine_ls_structure_factor_coef Fsqd
_refine_ls_weighting_details 'w = 1/[\s^2^(Fo^2^) + (0.08400(Max(Fo^2^,0) + 2Fc^2^)/3)^2^]'
_refine_ls_weighting_scheme calc
_refine_ls_wR_factor_gt 0.1421
_refine_ls_wR_factor_ref 0.1472
_reflns_number_gt 13934
_reflns_number_total 15892
_reflns_threshold_expression F^2^>2.0\s(F^2^)
_cod_data_source_file b823366g.txt
_cod_data_source_block '[Gd2Ni2(pro)4(NO3)6(MeCN)4].4(H2O)'
_cod_original_cell_volume 2928.6(2)
_cod_original_sg_symbol_H-M 'P 21 '
_cod_original_formula_sum 'C28 H52 Gd2 N14 Ni2 O30 '
_cod_database_code 7001113

loop_
_symmetry_equiv_pos_as_xyz
x,y,z
-x,1/2+y,-z

loop_
_atom_site_label
_atom_site_type_symbol
_atom_site_fract_x
_atom_site_fract_y
_atom_site_fract_z
_atom_site_U_iso_or_equiv
_atom_site_adp_type
_atom_site_occupancy
_atom_site_symmetry_multiplicity
_atom_site_calc_flag
_atom_site_refinement_flags
_atom_site_disorder_assembly
_atom_site_disorder_group
Gd(1) Gd 0.07687(3) 0.0000 0.80507(2) 0.04300(7) Uani 1.00 1 d . . .
Gd(2) Gd 0.42271(3) 0.28250(2) 0.73196(2) 0.04776(8) Uani 1.00 1 d . . .
Ni(1) Ni 0.14605(9) 0.12930(6) 0.57685(7) 0.0492(2) Uani 1.00 1 d . . .
Ni(2) Ni 0.36037(9) 0.15253(5) 0.95910(6) 0.0466(2) Uani 1.00 1 d . . .
O(1) O 0.0983(5) 0.0944(3) 0.6951(3) 0.047(1) Uani 1.00 1 d . . .
O(1w) O 1.014(2) 0.026(2) 0.277(1) 0.33(2) Uani 1.00 1 d . . .
O(2) O -0.0192(6) 0.1182(3) 0.7981(4) 0.056(1) Uani 1.00 1 d . . .
O(2w) O 0.544(3) 0.324(3) 0.319(2) 0.38(2) Uani 1.00 1 d . . .
O(3) O 0.3079(5) 0.1778(3) 0.6484(4) 0.053(1) Uani 1.00 1 d . . .
O(3w) O 0.769(5) 0.150(3) 0.250(3) 0.23(2) Uani 0.50 2 d P . .
O(4) O 0.5154(5) 0.1642(3) 0.7118(4) 0.060(2) Uani 1.00 1 d . . .
O(4w) O 1.021(4) -0.082(2) 0.283(3) 0.21(2) Uani 0.50 2 d P . .
O(5) O 0.2756(4) 0.0707(3) 0.8814(3) 0.048(1) Uani 1.00 1 d . . .
O(5w) O 0.481(6) 0.223(6) 0.287(5) 0.37(5) Uani 0.50 2 d P . .
O(6) O 0.3146(6) -0.0213(3) 0.8020(5) 0.064(2) Uani 1.00 1 d . . .
O(6w) O 0.656(8) 0.132(3) 0.331(4) 0.34(3) Uani 0.50 2 d P . .
O(7) O 0.3347(4) 0.2178(3) 0.8503(4) 0.048(1) Uani 1.00 1 d . . .
O(8) O 0.1989(5) 0.2921(3) 0.7718(4) 0.055(1) Uani 1.00 1 d . . .
O(9) O -0.1322(7) -0.0070(5) 0.6946(5) 0.077(2) Uani 1.00 1 d . . .
O(10) O -0.1423(8) -0.0452(5) 0.8236(6) 0.083(2) Uani 1.00 1 d . . .
O(11) O -0.3209(7) -0.0461(6) 0.7214(7) 0.112(3) Uani 1.00 1 d . . .
O(12) O 0.1140(7) -0.0605(3) 0.6631(4) 0.067(2) Uani 1.00 1 d . . .
O(13) O 0.0843(8) -0.1276(4) 0.7702(5) 0.077(2) Uani 1.00 1 d . . .
O(14) O 0.123(1) -0.1741(5) 0.6485(8) 0.123(4) Uani 1.00 1 d . . .
O(15) O 0.1320(8) -0.0618(3) 0.9446(4) 0.070(2) Uani 1.00 1 d . . .
O(16) O 0.0368(6) 0.0386(3) 0.9536(4) 0.060(2) Uani 1.00 1 d . . .
O(17) O 0.093(1) -0.0235(5) 1.0709(5) 0.106(3) Uani 1.00 1 d . . .
O(18) O 0.3955(9) 0.4134(4) 0.7191(6) 0.079(2) Uani 1.00 1 d . . .
O(19) O 0.4322(8) 0.3726(4) 0.8515(5) 0.078(2) Uani 1.00 1 d . . .
O(20) O 0.382(1) 0.4843(4) 0.8282(8) 0.121(4) Uani 1.00 1 d . . .
O(21) O 0.6141(7) 0.2575(4) 0.8540(5) 0.072(2) Uani 1.00 1 d . . .
O(22) O 0.6565(7) 0.3207(5) 0.7451(5) 0.080(2) Uani 1.00 1 d . . .
O(23) O 0.8133(7) 0.2944(7) 0.8522(8) 0.119(3) Uani 1.00 1 d . . .
O(24) O 0.4704(7) 0.2975(4) 0.5841(5) 0.078(2) Uani 1.00 1 d . . .
O(25) O 0.2661(7) 0.3187(4) 0.5952(4) 0.067(2) Uani 1.00 1 d . . .
O(26) O 0.331(1) 0.3313(5) 0.4665(6) 0.110(3) Uani 1.00 1 d . . .
N(1) N 0.0244(6) 0.2140(3) 0.6019(4) 0.053(2) Uani 1.00 1 d . . .
N(2) N 0.2830(7) 0.0460(3) 0.5797(5) 0.056(2) Uani 1.00 1 d . . .
N(3) N 0.5331(6) 0.1106(3) 0.9225(5) 0.052(2) Uani 1.00 1 d . . .
N(4) N 0.1717(6) 0.1930(3) 0.9690(4) 0.051(2) Uani 1.00 1 d . . .
N(5) N -0.2020(7) -0.0335(5) 0.7468(6) 0.070(2) Uani 1.00 1 d . . .
N(6) N 0.1075(9) -0.1225(4) 0.6933(6) 0.070(2) Uani 1.00 1 d . . .
N(7) N 0.0869(8) -0.0161(4) 0.9920(5) 0.065(2) Uani 1.00 1 d . . .
N(8) N 0.4041(9) 0.4237(4) 0.7989(7) 0.078(3) Uani 1.00 1 d . . .
N(9) N 0.6977(6) 0.2915(5) 0.8160(6) 0.072(2) Uani 1.00 1 d . . .
N(10) N 0.356(1) 0.3173(4) 0.5471(6) 0.074(2) Uani 1.00 1 d . . .
N(11) N 0.1761(9) 0.1746(5) 0.4588(5) 0.073(2) Uani 1.00 1 d . . .
N(12) N -0.0068(7) 0.0673(5) 0.5129(5) 0.066(2) Uani 1.00 1 d . . .
N(13) N 0.4700(7) 0.2333(4) 1.0266(5) 0.064(2) Uani 1.00 1 d . . .
N(14) N 0.3643(8) 0.0913(4) 1.0712(5) 0.068(2) Uani 1.00 1 d . . .
C(1) C -0.0441(7) 0.1974(4) 0.6758(5) 0.049(2) Uani 1.00 1 d . . .
C(2) C -0.1878(8) 0.1831(5) 0.6341(7) 0.065(2) Uani 1.00 1 d . . .
C(3) C -0.207(1) 0.2383(8) 0.5644(9) 0.089(4) Uani 1.00 1 d . . .
C(4) C -0.077(1) 0.2398(7) 0.5281(8) 0.081(3) Uani 1.00 1 d . . .
C(5) C 0.0144(7) 0.1332(4) 0.7268(5) 0.047(2) Uani 1.00 1 d . . .
C(6) C 0.4161(8) 0.0679(4) 0.6216(5) 0.055(2) Uani 1.00 1 d . . .
C(7) C 0.5013(10) 0.0664(7) 0.5503(7) 0.079(3) Uani 1.00 1 d . . .
C(8) C 0.445(1) 0.0069(9) 0.4932(9) 0.096(4) Uani 1.00 1 d . . .
C(9) C 0.299(1) 0.0093(7) 0.4954(8) 0.088(3) Uani 1.00 1 d . . .
C(10) C 0.4152(6) 0.1411(4) 0.6629(5) 0.044(1) Uani 1.00 1 d . . .
C(11) C 0.5042(7) 0.0427(4) 0.8751(5) 0.048(2) Uani 1.00 1 d . . .
C(12) C 0.5780(9) -0.0125(5) 0.9384(7) 0.068(2) Uani 1.00 1 d . . .
C(13) C 0.7008(9) 0.0270(6) 0.9801(7) 0.071(3) Uani 1.00 1 d . . .
C(14) C 0.6514(8) 0.0989(6) 0.9941(8) 0.076(3) Uani 1.00 1 d . . .
C(15) C 0.3563(7) 0.0286(4) 0.8512(5) 0.047(2) Uani 1.00 1 d . . .
C(16) C 0.1357(7) 0.2507(4) 0.9054(5) 0.048(2) Uani 1.00 1 d . . .
C(17) C 0.140(1) 0.3168(5) 0.9611(7) 0.070(3) Uani 1.00 1 d . . .
C(18) C 0.092(2) 0.2921(7) 1.0437(8) 0.096(4) Uani 1.00 1 d . . .
C(19) C 0.150(1) 0.2188(5) 1.0581(6) 0.072(3) Uani 1.00 1 d . . .
C(20) C 0.2260(7) 0.2539(4) 0.8379(5) 0.047(2) Uani 1.00 1 d . . .
C(21) C 0.170(1) 0.2021(7) 0.3936(7) 0.078(3) Uani 1.00 1 d . . .
C(22) C 0.162(2) 0.238(1) 0.311(1) 0.121(6) Uani 1.00 1 d . . .
C(23) C -0.083(1) 0.0261(6) 0.4951(8) 0.075(3) Uani 1.00 1 d . . .
C(24) C -0.181(2) -0.0291(10) 0.472(1) 0.127(6) Uani 1.00 1 d . . .
C(25) C 0.5507(10) 0.2739(5) 1.0429(7) 0.070(3) Uani 1.00 1 d . . .
C(26) C 0.658(2) 0.3261(7) 1.061(1) 0.111(5) Uani 1.00 1 d . . .
C(27) C 0.355(1) 0.0649(7) 1.1358(7) 0.077(3) Uani 1.00 1 d . . .
C(28) C 0.340(2) 0.032(1) 1.2192(10) 0.127(6) Uani 1.00 1 d . . .
H(1) H 0.0807 0.2527 0.6196 0.0656 Uiso 1.00 1 calc . . .
H(2) H -0.0405 0.2377 0.7133 0.0623 Uiso 1.00 1 calc . . .
H(3) H -0.2485 0.1901 0.6748 0.0771 Uiso 1.00 1 calc . . .
H(4) H -0.2005 0.1370 0.6100 0.0771 Uiso 1.00 1 calc . . .
H(5) H -0.2219 0.2833 0.5886 0.1106 Uiso 1.00 1 calc . . .
H(6) H -0.2778 0.2268 0.5193 0.1106 Uiso 1.00 1 calc . . .
H(7) H -0.0565 0.2869 0.5120 0.0972 Uiso 1.00 1 calc . . .
H(8) H -0.0818 0.2100 0.4782 0.0972 Uiso 1.00 1 calc . . .
H(9) H 0.2555 0.0093 0.6160 0.0676 Uiso 1.00 1 calc . . .
H(10) H 0.4513 0.0336 0.6659 0.0658 Uiso 1.00 1 calc . . .
H(11) H 0.5902 0.0586 0.5728 0.0998 Uiso 1.00 1 calc . . .
H(12) H 0.4907 0.1105 0.5187 0.0998 Uiso 1.00 1 calc . . .
H(13) H 0.4838 -0.0353 0.5122 0.1101 Uiso 1.00 1 calc . . .
H(14) H 0.4620 0.0165 0.4331 0.1101 Uiso 1.00 1 calc . . .
H(15) H 0.2627 -0.0360 0.4929 0.1030 Uiso 1.00 1 calc . . .
H(16) H 0.2521 0.0374 0.4472 0.1030 Uiso 1.00 1 calc . . .
H(17) H 0.5595 0.1424 0.8813 0.0613 Uiso 1.00 1 calc . . .
H(18) H 0.5426 0.0432 0.8235 0.0580 Uiso 1.00 1 calc . . .
H(19) H 0.6005 -0.0535 0.9064 0.0818 Uiso 1.00 1 calc . . .
H(20) H 0.5259 -0.0278 0.9806 0.0818 Uiso 1.00 1 calc . . .
H(21) H 0.7644 0.0287 0.9414 0.0808 Uiso 1.00 1 calc . . .
H(22) H 0.7388 0.0061 1.0339 0.0808 Uiso 1.00 1 calc . . .
H(23) H 0.7175 0.1333 0.9899 0.0861 Uiso 1.00 1 calc . . .
H(24) H 0.6246 0.1021 1.0504 0.0861 Uiso 1.00 1 calc . . .
H(25) H 0.1093 0.1556 0.9525 0.0584 Uiso 1.00 1 calc . . .
H(26) H 0.0473 0.2442 0.8756 0.0599 Uiso 1.00 1 calc . . .
H(27) H 0.0821 0.3520 0.9317 0.0850 Uiso 1.00 1 calc . . .
H(28) H 0.2269 0.3345 0.9747 0.0850 Uiso 1.00 1 calc . . .
H(29) H -0.0042 0.2911 1.0348 0.1140 Uiso 1.00 1 calc . . .
H(30) H 0.1218 0.3230 1.0914 0.1140 Uiso 1.00 1 calc . . .
H(31) H 0.0903 0.1885 1.0812 0.0889 Uiso 1.00 1 calc . . .
H(32) H 0.2320 0.2210 1.0969 0.0889 Uiso 1.00 1 calc . . .
H(33) H 0.1119 0.2802 0.3147 0.1476 Uiso 1.00 1 calc . . .
H(34) H 0.1220 0.2089 0.2661 0.1476 Uiso 1.00 1 calc . . .
H(35) H 0.2501 0.2503 0.3042 0.1476 Uiso 1.00 1 calc . . .
H(36) H -0.1929 -0.0388 0.4114 0.1635 Uiso 1.00 1 calc . . .
H(37) H -0.1518 -0.0717 0.5040 0.1635 Uiso 1.00 1 calc . . .
H(38) H -0.2632 -0.0150 0.4884 0.1635 Uiso 1.00 1 calc . . .
H(39) H 0.6779 0.3452 1.0063 0.1247 Uiso 1.00 1 calc . . .
H(40) H 0.6369 0.3633 1.0962 0.1247 Uiso 1.00 1 calc . . .
H(41) H 0.7387 0.3033 1.0899 0.1247 Uiso 1.00 1 calc . . .
H(42) H 0.3100 0.0654 1.2575 0.1525 Uiso 1.00 1 calc . . .
H(43) H 0.4255 0.0144 1.2469 0.1525 Uiso 1.00 1 calc . . .
H(44) H 0.2801 -0.0063 1.2092 0.1525 Uiso 1.00 1 calc . . .

loop_
_atom_site_aniso_label
_atom_site_aniso_U_11
_atom_site_aniso_U_22
_atom_site_aniso_U_33
_atom_site_aniso_U_12
_atom_site_aniso_U_13
_atom_site_aniso_U_23
Gd(1) 0.0401(1) 0.0439(1) 0.0450(2) -0.0029(1) 0.0070(1) -0.0014(1)
Gd(2) 0.0406(1) 0.0493(2) 0.0532(2) -0.0049(1) 0.0068(1) 0.0002(1)
Ni(1) 0.0407(4) 0.0599(5) 0.0467(5) -0.0055(4) 0.0063(4) -0.0005(4)
Ni(2) 0.0418(4) 0.0491(4) 0.0468(5) -0.0020(3) 0.0015(3) -0.0011(3)
O(1) 0.041(2) 0.053(2) 0.049(3) 0.003(2) 0.010(2) 0.001(2)
O(1w) 0.12(1) 0.74(8) 0.13(1) 0.04(2) 0.05(1) 0.06(3)
O(2) 0.064(3) 0.060(3) 0.044(3) 0.006(2) 0.006(2) 0.001(2)
O(2w) 0.22(3) 0.62(7) 0.35(4) 0.17(3) 0.18(3) 0.28(4)
O(3) 0.037(2) 0.062(3) 0.058(3) -0.001(2) 0.003(2) -0.005(2)
O(3w) 0.29(5) 0.22(4) 0.18(4) 0.04(4) 0.00(4) -0.09(3)
O(4) 0.040(2) 0.068(3) 0.069(4) 0.002(2) -0.001(2) -0.010(3)
O(4w) 0.23(4) 0.12(2) 0.29(5) -0.08(2) 0.09(4) -0.09(3)
O(5) 0.035(2) 0.053(2) 0.055(3) 0.002(2) 0.006(2) -0.010(2)
O(5w) 0.22(5) 0.6(2) 0.33(8) -0.11(7) 0.13(5) -0.27(10)
O(6) 0.048(3) 0.064(3) 0.082(4) -0.002(2) 0.011(3) -0.023(3)
O(6w) 0.5(1) 0.22(4) 0.24(5) -0.07(6) 0.06(6) -0.18(4)
O(7) 0.037(2) 0.051(2) 0.055(3) -0.001(2) 0.005(2) 0.009(2)
O(8) 0.051(2) 0.061(3) 0.053(3) 0.004(2) 0.008(2) 0.008(2)
O(9) 0.065(4) 0.102(5) 0.065(4) -0.018(4) 0.006(3) -0.001(4)
O(10) 0.064(4) 0.105(5) 0.078(5) -0.025(4) 0.008(3) 0.003(4)
O(11) 0.041(3) 0.162(9) 0.130(8) -0.032(4) 0.003(4) -0.028(7)
O(12) 0.076(4) 0.065(3) 0.060(3) -0.009(3) 0.013(3) -0.009(3)
O(13) 0.100(6) 0.062(4) 0.068(4) -0.007(3) 0.014(4) -0.008(3)
O(14) 0.17(1) 0.087(5) 0.115(8) -0.004(6) 0.038(7) -0.055(5)
O(15) 0.091(4) 0.058(3) 0.061(4) 0.016(3) 0.012(3) 0.008(3)
O(16) 0.059(3) 0.064(3) 0.059(3) 0.003(2) 0.014(3) -0.001(3)
O(17) 0.157(9) 0.112(6) 0.051(4) 0.001(6) 0.023(5) 0.016(4)
O(18) 0.101(5) 0.059(3) 0.073(4) -0.002(3) 0.008(4) -0.009(3)
O(19) 0.085(5) 0.076(4) 0.070(4) -0.010(3) 0.002(3) -0.009(3)
O(20) 0.159(10) 0.068(5) 0.135(8) 0.003(5) 0.024(7) -0.043(5)
O(21) 0.058(3) 0.069(3) 0.084(5) -0.004(3) -0.002(3) 0.001(3)
O(22) 0.059(4) 0.109(5) 0.071(5) -0.018(4) 0.009(3) 0.003(4)
O(23) 0.040(3) 0.164(9) 0.143(8) -0.016(5) -0.016(4) -0.023(8)
O(24) 0.064(4) 0.100(5) 0.073(4) -0.002(4) 0.018(3) 0.008(4)
O(25) 0.073(4) 0.070(3) 0.057(3) 0.002(3) 0.006(3) 0.008(3)
O(26) 0.165(10) 0.106(6) 0.059(4) 0.008(6) 0.017(5) 0.028(4)
N(1) 0.046(3) 0.057(3) 0.055(3) 0.002(2) 0.002(3) 0.014(3)
N(2) 0.048(3) 0.056(3) 0.065(4) -0.008(3) 0.013(3) -0.014(3)
N(3) 0.035(2) 0.060(3) 0.060(4) 0.000(2) 0.001(2) 0.005(3)
N(4) 0.053(3) 0.056(3) 0.044(3) 0.004(2) 0.013(2) -0.004(2)
N(5) 0.042(3) 0.086(5) 0.083(6) -0.010(3) 0.008(3) -0.019(4)
N(6) 0.075(5) 0.063(4) 0.073(5) -0.005(4) 0.011(4) -0.029(4)
N(7) 0.077(5) 0.068(4) 0.050(4) -0.014(3) 0.013(3) 0.008(3)
N(8) 0.074(5) 0.059(4) 0.097(7) -0.002(4) 0.001(5) -0.018(4)
N(9) 0.035(3) 0.085(5) 0.095(6) -0.009(3) 0.008(3) -0.021(5)
N(10) 0.098(6) 0.059(4) 0.062(5) -0.008(4) 0.010(4) 0.009(3)
N(11) 0.080(5) 0.093(6) 0.048(4) -0.023(4) 0.013(4) -0.005(4)
N(12) 0.054(3) 0.078(4) 0.063(4) -0.017(3) 0.003(3) -0.010(4)
N(13) 0.058(4) 0.062(4) 0.067(4) -0.009(3) -0.008(3) -0.011(3)
N(14) 0.075(5) 0.073(4) 0.054(4) 0.001(4) 0.008(3) 0.007(3)
C(1) 0.045(3) 0.052(3) 0.048(3) 0.008(3) 0.000(3) 0.000(3)
C(2) 0.041(3) 0.077(5) 0.075(6) -0.001(3) 0.000(3) 0.011(4)
C(3) 0.052(5) 0.126(9) 0.084(7) 0.021(5) 0.000(5) 0.020(7)
C(4) 0.060(5) 0.104(7) 0.076(6) 0.020(5) -0.001(5) 0.034(6)
C(5) 0.044(3) 0.048(3) 0.049(4) 0.002(3) 0.010(3) 0.009(3)
C(6) 0.052(4) 0.062(4) 0.051(4) 0.001(3) 0.005(3) -0.005(3)
C(7) 0.062(5) 0.105(7) 0.078(6) -0.007(5) 0.033(5) -0.027(6)
C(8) 0.077(6) 0.118(9) 0.096(8) 0.004(7) 0.025(6) -0.041(8)
C(9) 0.079(6) 0.102(8) 0.081(7) 0.002(6) 0.006(5) -0.042(6)
C(10) 0.036(3) 0.048(3) 0.049(3) -0.002(2) 0.010(2) 0.001(3)
C(11) 0.040(3) 0.056(3) 0.049(4) 0.004(3) 0.010(3) -0.001(3)
C(12) 0.063(5) 0.063(5) 0.075(6) 0.017(4) 0.005(4) -0.001(4)
C(13) 0.048(4) 0.091(6) 0.067(5) 0.021(4) -0.010(4) 0.007(5)
C(14) 0.040(3) 0.091(6) 0.088(7) 0.002(4) -0.014(4) -0.019(5)
C(15) 0.040(3) 0.053(3) 0.049(4) 0.005(3) 0.005(3) 0.000(3)
C(16) 0.042(3) 0.056(3) 0.047(4) 0.006(3) 0.006(3) -0.003(3)
C(17) 0.088(6) 0.056(4) 0.068(5) 0.019(4) 0.017(5) -0.002(4)
C(18) 0.14(1) 0.082(7) 0.069(6) 0.030(7) 0.029(7) -0.014(5)
C(19) 0.091(6) 0.076(5) 0.052(4) 0.019(5) 0.020(4) -0.008(4)
C(20) 0.040(3) 0.048(3) 0.050(4) 0.007(2) 0.000(3) -0.002(3)
C(21) 0.081(6) 0.098(7) 0.057(5) 0.011(6) 0.017(5) 0.002(5)
C(22) 0.14(1) 0.14(1) 0.089(10) 0.00(1) 0.028(9) 0.039(9)
C(23) 0.066(5) 0.084(6) 0.074(6) -0.009(5) 0.010(5) -0.014(5)
C(24) 0.11(1) 0.13(1) 0.14(1) -0.059(10) 0.03(1) -0.04(1)
C(25) 0.067(5) 0.064(5) 0.076(6) 0.006(4) 0.002(4) -0.009(4)
C(26) 0.11(1) 0.069(6) 0.15(1) -0.033(7) 0.005(10) -0.018(7)
C(27) 0.072(6) 0.094(7) 0.065(6) 0.008(5) 0.009(5) 0.015(5)
C(28) 0.13(1) 0.19(2) 0.076(8) 0.03(1) 0.032(8) 0.061(10)

loop_
_atom_type_symbol
_atom_type_description
_atom_type_scat_dispersion_real
_atom_type_scat_dispersion_imag
_atom_type_scat_source
Gd Gd -0.165 3.904
;International Tables for Crystallography
(1992, Vol. C, Tables 4.2.6.8 and 6.1.1.1)
;
Ni Ni 0.339 1.112
;International Tables for Crystallography
(1992, Vol. C, Tables 4.2.6.8 and 6.1.1.1)
;
O O 0.011 0.006
;International Tables for Crystallography
(1992, Vol. C, Tables 4.2.6.8 and 6.1.1.1)
;
N N 0.006 0.003
;International Tables for Crystallography
(1992, Vol. C, Tables 4.2.6.8 and 6.1.1.1)
;
C C 0.003 0.002
;International Tables for Crystallography
(1992, Vol. C, Tables 4.2.6.8 and 6.1.1.1)
;
H H 0.000 0.000
;International Tables for Crystallography
(1992, Vol. C, Table 6.1.1.2)
;

loop_
_geom_angle_atom_site_label_1
_geom_angle_atom_site_label_2
_geom_angle_atom_site_label_3
_geom_angle
_geom_angle_site_symmetry_1
_geom_angle_site_symmetry_2
_geom_angle_site_symmetry_3
_geom_angle_publ_flag
O(1) Gd(1) O(2) 52.7(2) . . . yes
O(1) Gd(1) O(5) 77.7(2) . . . yes
O(1) Gd(1) O(6) 84.6(2) . . . yes
O(1) Gd(1) O(9) 74.7(2) . . . yes
O(1) Gd(1) O(10) 120.8(2) . . . yes
O(1) Gd(1) O(12) 72.2(2) . . . yes
O(1) Gd(1) O(13) 122.6(2) . . . yes
O(1) Gd(1) O(15) 155.7(2) . . . yes
O(1) Gd(1) O(16) 117.4(2) . . . yes
O(2) Gd(1) O(5) 79.8(2) . . . yes
O(2) Gd(1) O(6) 122.6(2) . . . yes
O(2) Gd(1) O(9) 74.2(2) . . . yes
O(2) Gd(1) O(10) 87.5(3) . . . yes
O(2) Gd(1) O(12) 119.2(2) . . . yes
O(2) Gd(1) O(13) 155.7(2) . . . yes
O(2) Gd(1) O(15) 120.8(2) . . . yes
O(2) Gd(1) O(16) 69.3(2) . . . yes
O(5) Gd(1) O(6) 52.0(2) . . . yes
O(5) Gd(1) O(9) 150.0(2) . . . yes
O(5) Gd(1) O(10) 143.1(2) . . . yes
O(5) Gd(1) O(12) 114.3(2) . . . yes
O(5) Gd(1) O(13) 124.1(2) . . . yes
O(5) Gd(1) O(15) 78.0(2) . . . yes
O(5) Gd(1) O(16) 70.2(2) . . . yes
O(6) Gd(1) O(9) 135.1(2) . . . yes
O(6) Gd(1) O(10) 149.7(3) . . . yes
O(6) Gd(1) O(12) 68.0(2) . . . yes
O(6) Gd(1) O(13) 76.8(2) . . . yes
O(6) Gd(1) O(15) 81.6(2) . . . yes
O(6) Gd(1) O(16) 112.0(2) . . . yes
O(9) Gd(1) O(10) 51.0(2) . . . yes
O(9) Gd(1) O(12) 67.8(2) . . . yes
O(9) Gd(1) O(13) 81.6(3) . . . yes
O(9) Gd(1) O(15) 128.6(3) . . . yes
O(9) Gd(1) O(16) 112.9(2) . . . yes
O(10) Gd(1) O(12) 102.2(2) . . . yes
O(10) Gd(1) O(13) 75.4(3) . . . yes
O(10) Gd(1) O(15) 79.2(3) . . . yes
O(10) Gd(1) O(16) 72.8(2) . . . yes
O(12) Gd(1) O(13) 50.4(2) . . . yes
O(12) Gd(1) O(15) 119.9(2) . . . yes
O(12) Gd(1) O(16) 170.4(2) . . . yes
O(13) Gd(1) O(15) 73.3(2) . . . yes
O(13) Gd(1) O(16) 119.9(2) . . . yes
O(15) Gd(1) O(16) 51.6(2) . . . yes
O(3) Gd(2) O(4) 52.0(2) . . . yes
O(3) Gd(2) O(7) 78.3(2) . . . yes
O(3) Gd(2) O(8) 79.3(2) . . . yes
O(3) Gd(2) O(18) 134.2(2) . . . yes
O(3) Gd(2) O(19) 149.7(2) . . . yes
O(3) Gd(2) O(21) 117.9(2) . . . yes
O(3) Gd(2) O(22) 128.9(2) . . . yes
O(3) Gd(2) O(24) 76.2(2) . . . yes
O(3) Gd(2) O(25) 67.1(2) . . . yes
O(4) Gd(2) O(7) 80.8(2) . . . yes
O(4) Gd(2) O(8) 119.2(2) . . . yes
O(4) Gd(2) O(18) 158.3(3) . . . yes
O(4) Gd(2) O(19) 137.9(2) . . . yes
O(4) Gd(2) O(21) 70.0(2) . . . yes
O(4) Gd(2) O(22) 83.7(3) . . . yes
O(4) Gd(2) O(24) 81.2(3) . . . yes
O(4) Gd(2) O(25) 110.1(2) . . . yes
O(7) Gd(2) O(8) 52.5(2) . . . yes
O(7) Gd(2) O(18) 119.8(2) . . . yes
O(7) Gd(2) O(19) 76.6(2) . . . yes
O(7) Gd(2) O(21) 71.9(2) . . . yes
O(7) Gd(2) O(22) 123.0(2) . . . yes
O(7) Gd(2) O(24) 154.3(2) . . . yes
O(7) Gd(2) O(25) 119.5(2) . . . yes
O(8) Gd(2) O(18) 81.5(2) . . . yes
O(8) Gd(2) O(19) 72.0(2) . . . yes
O(8) Gd(2) O(21) 117.5(2) . . . yes
O(8) Gd(2) O(22) 151.6(2) . . . yes
O(8) Gd(2) O(24) 124.3(2) . . . yes
O(8) Gd(2) O(25) 72.8(2) . . . yes
O(18) Gd(2) O(19) 51.2(3) . . . yes
O(18) Gd(2) O(21) 107.9(2) . . . yes
O(18) Gd(2) O(22) 79.0(3) . . . yes
O(18) Gd(2) O(24) 81.2(3) . . . yes
O(18) Gd(2) O(25) 67.5(2) . . . yes
O(19) Gd(2) O(21) 69.3(2) . . . yes
O(19) Gd(2) O(22) 79.7(3) . . . yes
O(19) Gd(2) O(24) 128.6(3) . . . yes
O(19) Gd(2) O(25) 112.0(2) . . . yes
O(21) Gd(2) O(22) 51.3(3) . . . yes
O(21) Gd(2) O(24) 118.2(2) . . . yes
O(21) Gd(2) O(25) 168.6(2) . . . yes
O(22) Gd(2) O(24) 72.7(3) . . . yes
O(22) Gd(2) O(25) 117.4(3) . . . yes
O(24) Gd(2) O(25) 51.6(2) . . . yes
O(1) Ni(1) O(3) 87.4(2) . . . yes
O(1) Ni(1) N(1) 81.3(2) . . . yes
O(1) Ni(1) N(2) 89.7(3) . . . yes
O(1) Ni(1) N(11) 172.7(3) . . . yes
O(1) Ni(1) N(12) 88.4(3) . . . yes
O(3) Ni(1) N(1) 90.5(2) . . . yes
O(3) Ni(1) N(2) 81.3(2) . . . yes
O(3) Ni(1) N(11) 93.8(3) . . . yes
O(3) Ni(1) N(12) 172.0(3) . . . yes
N(1) Ni(1) N(2) 168.2(3) . . . yes
N(1) Ni(1) N(11) 91.4(3) . . . yes
N(1) Ni(1) N(12) 95.6(3) . . . yes
N(2) Ni(1) N(11) 97.6(4) . . . yes
N(2) Ni(1) N(12) 91.9(3) . . . yes
N(11) Ni(1) N(12) 91.3(3) . . . yes
O(5) Ni(2) O(7) 89.5(2) . . . yes
O(5) Ni(2) N(3) 81.4(2) . . . yes
O(5) Ni(2) N(4) 90.8(2) . . . yes
O(5) Ni(2) N(13) 171.1(3) . . . yes
O(5) Ni(2) N(14) 90.8(3) . . . yes
O(7) Ni(2) N(3) 90.4(2) . . . yes
O(7) Ni(2) N(4) 81.2(2) . . . yes
O(7) Ni(2) N(13) 87.4(3) . . . yes
O(7) Ni(2) N(14) 173.2(3) . . . yes
N(3) Ni(2) N(4) 168.6(3) . . . yes
N(3) Ni(2) N(13) 90.3(3) . . . yes
N(3) Ni(2) N(14) 96.4(3) . . . yes
N(4) Ni(2) N(13) 97.0(3) . . . yes
N(4) Ni(2) N(14) 91.9(3) . . . yes
N(13) Ni(2) N(14) 93.3(3) . . . yes
Gd(1) O(1) Ni(1) 152.4(2) . . . yes
Gd(1) O(1) C(5) 90.6(4) . . . yes
Ni(1) O(1) C(5) 114.9(4) . . . yes
Gd(1) O(2) C(5) 94.6(4) . . . yes
Gd(2) O(3) Ni(1) 152.5(3) . . . yes
Gd(2) O(3) C(10) 91.4(4) . . . yes
Ni(1) O(3) C(10) 116.1(5) . . . yes
Gd(2) O(4) C(10) 95.8(4) . . . yes
Gd(1) O(5) Ni(2) 152.7(2) . . . yes
Gd(1) O(5) C(15) 91.0(4) . . . yes
Ni(2) O(5) C(15) 116.3(4) . . . yes
Gd(1) O(6) C(15) 95.9(4) . . . yes
Gd(2) O(7) Ni(2) 151.5(2) . . . yes
Gd(2) O(7) C(20) 92.1(4) . . . yes
Ni(2) O(7) C(20) 115.3(5) . . . yes
Gd(2) O(8) C(20) 94.1(4) . . . yes
Gd(1) O(9) N(5) 95.3(5) . . . yes
Gd(1) O(10) N(5) 97.9(5) . . . yes
Gd(1) O(12) N(6) 94.2(5) . . . yes
Gd(1) O(13) N(6) 98.5(5) . . . yes
Gd(1) O(15) N(7) 97.5(5) . . . yes
Gd(1) O(16) N(7) 94.4(5) . . . yes
Gd(2) O(18) N(8) 95.1(6) . . . yes
Gd(2) O(19) N(8) 94.0(6) . . . yes
Gd(2) O(21) N(9) 93.3(6) . . . yes
Gd(2) O(22) N(9) 97.2(5) . . . yes
Gd(2) O(24) N(10) 98.5(6) . . . yes
Gd(2) O(25) N(10) 93.5(5) . . . yes
Ni(1) N(1) C(1) 110.5(4) . . . yes
Ni(1) N(1) C(4) 117.8(7) . . . yes
Ni(1) N(1) H(1) 107.1 . . . no
C(1) N(1) C(4) 107.7(6) . . . yes
C(1) N(1) H(1) 106.7 . . . no
C(4) N(1) H(1) 106.5 . . . no
Ni(1) N(2) C(6) 111.3(5) . . . yes
Ni(1) N(2) C(9) 119.6(7) . . . yes
Ni(1) N(2) H(9) 107.2 . . . no
C(6) N(2) C(9) 106.6(7) . . . yes
C(6) N(2) H(9) 106.6 . . . no
C(9) N(2) H(9) 104.7 . . . no
Ni(2) N(3) C(11) 110.7(4) . . . yes
Ni(2) N(3) C(14) 117.6(6) . . . yes
Ni(2) N(3) H(17) 106.7 . . . no
C(11) N(3) C(14) 107.7(6) . . . yes
C(11) N(3) H(17) 105.9 . . . no
C(14) N(3) H(17) 107.5 . . . no
Ni(2) N(4) C(16) 110.6(4) . . . yes
Ni(2) N(4) C(19) 117.3(6) . . . yes
Ni(2) N(4) H(25) 106.8 . . . no
C(16) N(4) C(19) 108.0(6) . . . yes
C(16) N(4) H(25) 106.7 . . . no
C(19) N(4) H(25) 106.9 . . . no
O(9) N(5) O(10) 115.7(7) . . . yes
O(9) N(5) O(11) 120.1(9) . . . yes
O(10) N(5) O(11) 124.2(9) . . . yes
O(12) N(6) O(13) 116.8(7) . . . yes
O(12) N(6) O(14) 120(1) . . . yes
O(13) N(6) O(14) 122(1) . . . yes
O(15) N(7) O(16) 116.6(7) . . . yes
O(15) N(7) O(17) 122.4(9) . . . yes
O(16) N(7) O(17) 121.0(9) . . . yes
O(18) N(8) O(19) 119.4(8) . . . yes
O(18) N(8) O(20) 120(1) . . . yes
O(19) N(8) O(20) 119(1) . . . yes
O(21) N(9) O(22) 118.2(7) . . . yes
O(21) N(9) O(23) 118(1) . . . yes
O(22) N(9) O(23) 123.2(9) . . . yes
O(24) N(10) O(25) 116.3(8) . . . yes
O(24) N(10) O(26) 122(1) . . . yes
O(25) N(10) O(26) 121(1) . . . yes
Ni(1) N(11) C(21) 167.9(9) . . . yes
Ni(1) N(12) C(23) 164.7(9) . . . yes
Ni(2) N(13) C(25) 158.7(9) . . . yes
Ni(2) N(14) C(27) 170.3(9) . . . yes
N(1) C(1) C(2) 105.0(6) . . . yes
N(1) C(1) C(5) 112.3(6) . . . yes
N(1) C(1) H(2) 108.9 . . . no
C(2) C(1) C(5) 110.3(6) . . . yes
C(2) C(1) H(2) 109.6 . . . no
C(5) C(1) H(2) 110.6 . . . no
C(1) C(2) C(3) 100.7(8) . . . yes
C(1) C(2) H(3) 112.2 . . . no
C(1) C(2) H(4) 112.8 . . . no
C(3) C(2) H(3) 110.5 . . . no
C(3) C(2) H(4) 111.6 . . . no
H(3) C(2) H(4) 108.8 . . . no
C(2) C(3) C(4) 104.9(8) . . . yes
C(2) C(3) H(5) 110.7 . . . no
C(2) C(3) H(6) 111.6 . . . no
C(4) C(3) H(5) 109.3 . . . no
C(4) C(3) H(6) 109.8 . . . no
H(5) C(3) H(6) 110.4 . . . no
N(1) C(4) C(3) 104.6(8) . . . yes
N(1) C(4) H(7) 110.3 . . . no
N(1) C(4) H(8) 111.2 . . . no
C(3) C(4) H(7) 110.8 . . . no
C(3) C(4) H(8) 111.0 . . . no
H(7) C(4) H(8) 109.0 . . . no
O(1) C(5) O(2) 120.5(6) . . . yes
O(1) C(5) C(1) 119.3(6) . . . yes
O(2) C(5) C(1) 120.1(6) . . . yes
N(2) C(6) C(7) 106.0(7) . . . yes
N(2) C(6) C(10) 111.8(6) . . . yes
N(2) C(6) H(10) 109.3 . . . no
C(7) C(6) C(10) 111.4(8) . . . yes
C(7) C(6) H(10) 108.2 . . . no
C(10) C(6) H(10) 109.9 . . . no
C(6) C(7) C(8) 103.5(9) . . . yes
C(6) C(7) H(11) 112.0 . . . no
C(6) C(7) H(12) 108.8 . . . no
C(8) C(7) H(11) 111.1 . . . no
C(8) C(7) H(12) 110.8 . . . no
H(11) C(7) H(12) 110.4 . . . no
C(7) C(8) C(9) 104.7(9) . . . yes
C(7) C(8) H(13) 111.4 . . . no
C(7) C(8) H(14) 107.8 . . . no
C(9) C(8) H(13) 113.5 . . . no
C(9) C(8) H(14) 110.3 . . . no
H(13) C(8) H(14) 108.9 . . . no
N(2) C(9) C(8) 106.5(8) . . . yes
N(2) C(9) H(15) 111.0 . . . no
N(2) C(9) H(16) 107.4 . . . no
C(8) C(9) H(15) 111.3 . . . no
C(8) C(9) H(16) 111.4 . . . no
H(15) C(9) H(16) 109.1 . . . no
O(3) C(10) O(4) 120.4(7) . . . yes
O(3) C(10) C(6) 118.9(6) . . . yes
O(4) C(10) C(6) 120.7(6) . . . yes
N(3) C(11) C(12) 103.7(6) . . . yes
N(3) C(11) C(15) 112.3(6) . . . yes
N(3) C(11) H(18) 109.3 . . . no
C(12) C(11) C(15) 113.5(7) . . . yes
C(12) C(11) H(18) 108.4 . . . no
C(15) C(11) H(18) 109.4 . . . no
C(11) C(12) C(13) 102.7(7) . . . yes
C(11) C(12) H(19) 110.6 . . . no
C(11) C(12) H(20) 111.8 . . . no
C(13) C(12) H(19) 111.3 . . . no
C(13) C(12) H(20) 112.2 . . . no
H(19) C(12) H(20) 108.2 . . . no
C(12) C(13) C(14) 103.7(6) . . . yes
C(12) C(13) H(21) 110.7 . . . no
C(12) C(13) H(22) 111.1 . . . no
C(14) C(13) H(21) 110.2 . . . no
C(14) C(13) H(22) 111.0 . . . no
H(21) C(13) H(22) 110.0 . . . no
N(3) C(14) C(13) 106.2(7) . . . yes
N(3) C(14) H(23) 109.9 . . . no
N(3) C(14) H(24) 110.0 . . . no
C(13) C(14) H(23) 111.0 . . . no
C(13) C(14) H(24) 110.3 . . . no
H(23) C(14) H(24) 109.4 . . . no
O(5) C(15) O(6) 121.1(6) . . . yes
O(5) C(15) C(11) 118.4(6) . . . yes
O(6) C(15) C(11) 120.5(6) . . . yes
N(4) C(16) C(17) 104.6(6) . . . yes
N(4) C(16) C(20) 112.2(6) . . . yes
N(4) C(16) H(26) 109.7 . . . no
C(17) C(16) C(20) 113.4(7) . . . yes
C(17) C(16) H(26) 108.6 . . . no
C(20) C(16) H(26) 108.2 . . . no
C(16) C(17) C(18) 103.9(8) . . . yes
C(16) C(17) H(27) 110.4 . . . no
C(16) C(17) H(28) 111.2 . . . no
C(18) C(17) H(27) 110.5 . . . no
C(18) C(17) H(28) 110.5 . . . no
H(27) C(17) H(28) 110.3 . . . no
C(17) C(18) C(19) 103.4(8) . . . yes
C(17) C(18) H(29) 110.5 . . . no
C(17) C(18) H(30) 110.6 . . . no
C(19) C(18) H(29) 111.7 . . . no
C(19) C(18) H(30) 112.4 . . . no
H(29) C(18) H(30) 108.3 . . . no
N(4) C(19) C(18) 106.0(8) . . . yes
N(4) C(19) H(31) 110.3 . . . no
N(4) C(19) H(32) 110.0 . . . no
C(18) C(19) H(31) 110.4 . . . no
C(18) C(19) H(32) 109.9 . . . no
H(31) C(19) H(32) 110.2 . . . no
O(7) C(20) O(8) 119.9(7) . . . yes
O(7) C(20) C(16) 119.2(6) . . . yes
O(8) C(20) C(16) 120.9(6) . . . yes
N(11) C(21) C(22) 179(1) . . . yes
C(21) C(22) H(33) 106.9 . . . no
C(21) C(22) H(34) 109.5 . . . no
C(21) C(22) H(35) 107.6 . . . no
H(33) C(22) H(34) 111.2 . . . no
H(33) C(22) H(35) 109.5 . . . no
H(34) C(22) H(35) 112.0 . . . no
N(12) C(23) C(24) 179(1) . . . yes
C(23) C(24) H(36) 110.7 . . . no
C(23) C(24) H(37) 109.1 . . . no
C(23) C(24) H(38) 109.6 . . . no
H(36) C(24) H(37) 108.9 . . . no
H(36) C(24) H(38) 110.4 . . . no
H(37) C(24) H(38) 108.0 . . . no
N(13) C(25) C(26) 177(1) . . . yes
C(25) C(26) H(39) 110.2 . . . no
C(25) C(26) H(40) 112.2 . . . no
C(25) C(26) H(41) 109.7 . . . no
H(39) C(26) H(40) 109.3 . . . no
H(39) C(26) H(41) 106.5 . . . no
H(40) C(26) H(41) 108.7 . . . no
N(14) C(27) C(28) 178(1) . . . yes
C(27) C(28) H(42) 110.2 . . . no
C(27) C(28) H(43) 108.9 . . . no
C(27) C(28) H(44) 110.0 . . . no
H(42) C(28) H(43) 108.3 . . . no
H(42) C(28) H(44) 109.8 . . . no
H(43) C(28) H(44) 109.7 . . . no
Ni(1) Gd(1) Ni(2) 83.86(2) . . . yes
Ni(2) Gd(2) Ni(1) 84.44(2) . . . yes
Gd(1) Ni(1) Gd(2) 95.82(2) . . . yes
Gd(2) Ni(2) Gd(1) 95.86(2) . . . yes

loop_
_geom_bond_atom_site_label_1
_geom_bond_atom_site_label_2
_geom_bond_distance
_geom_bond_site_symmetry_1
_geom_bond_site_symmetry_2
_geom_bond_publ_flag
Gd(1) O(1) 2.495(5) . . yes
Gd(1) O(2) 2.433(6) . . yes
Gd(1) O(5) 2.547(5) . . yes
Gd(1) O(6) 2.466(6) . . yes
Gd(1) O(9) 2.503(7) . . yes
Gd(1) O(10) 2.453(7) . . yes
Gd(1) O(12) 2.552(6) . . yes
Gd(1) O(13) 2.473(7) . . yes
Gd(1) O(15) 2.430(6) . . yes
Gd(1) O(16) 2.501(6) . . yes
Gd(2) O(3) 2.537(5) . . yes
Gd(2) O(4) 2.465(6) . . yes
Gd(2) O(7) 2.483(5) . . yes
Gd(2) O(8) 2.466(5) . . yes
Gd(2) O(18) 2.492(7) . . yes
Gd(2) O(19) 2.498(7) . . yes
Gd(2) O(21) 2.521(7) . . yes
Gd(2) O(22) 2.467(7) . . yes
Gd(2) O(24) 2.424(8) . . yes
Gd(2) O(25) 2.521(6) . . yes
Ni(1) O(1) 2.070(5) . . yes
Ni(1) O(3) 2.045(5) . . yes
Ni(1) N(1) 2.099(7) . . yes
Ni(1) N(2) 2.099(7) . . yes
Ni(1) N(11) 2.079(8) . . yes
Ni(1) N(12) 2.065(7) . . yes
Ni(2) O(5) 2.057(5) . . yes
Ni(2) O(7) 2.063(5) . . yes
Ni(2) N(3) 2.092(6) . . yes
Ni(2) N(4) 2.099(6) . . yes
Ni(2) N(13) 2.067(7) . . yes
Ni(2) N(14) 2.074(8) . . yes
O(1) C(5) 1.284(9) . . yes
O(2) C(5) 1.237(9) . . yes
O(3) C(10) 1.283(8) . . yes
O(4) C(10) 1.245(9) . . yes
O(5) C(15) 1.285(8) . . yes
O(6) C(15) 1.241(9) . . yes
O(7) C(20) 1.289(8) . . yes
O(8) C(20) 1.241(9) . . yes
O(9) N(5) 1.26(1) . . yes
O(10) N(5) 1.26(1) . . yes
O(11) N(5) 1.234(9) . . yes
O(12) N(6) 1.27(1) . . yes
O(13) N(6) 1.25(1) . . yes
O(14) N(6) 1.22(1) . . yes
O(15) N(7) 1.27(1) . . yes
O(16) N(7) 1.256(9) . . yes
O(17) N(7) 1.22(1) . . yes
O(18) N(8) 1.23(1) . . yes
O(19) N(8) 1.26(1) . . yes
O(20) N(8) 1.26(1) . . yes
O(21) N(9) 1.28(1) . . yes
O(22) N(9) 1.23(1) . . yes
O(23) N(9) 1.219(9) . . yes
O(24) N(10) 1.26(1) . . yes
O(25) N(10) 1.27(1) . . yes
O(26) N(10) 1.26(1) . . yes
N(1) C(1) 1.47(1) . . yes
N(1) C(4) 1.49(1) . . yes
N(1) H(1) 0.941 . . no
N(2) C(6) 1.464(9) . . yes
N(2) C(9) 1.51(1) . . yes
N(2) H(9) 0.962 . . no
N(3) C(11) 1.481(9) . . yes
N(3) C(14) 1.51(1) . . yes
N(3) H(17) 0.945 . . no
N(4) C(16) 1.473(9) . . yes
N(4) C(19) 1.51(1) . . yes
N(4) H(25) 0.957 . . no
N(11) C(21) 1.12(1) . . yes
N(12) C(23) 1.10(1) . . yes
N(13) C(25) 1.12(1) . . yes
N(14) C(27) 1.13(1) . . yes
C(1) C(2) 1.52(1) . . yes
C(1) C(5) 1.513(9) . . yes
C(1) H(2) 0.954 . . no
C(2) C(3) 1.49(2) . . yes
C(2) H(3) 0.960 . . no
C(2) H(4) 0.947 . . no
C(3) C(4) 1.52(2) . . yes
C(3) H(5) 0.951 . . no
C(3) H(6) 0.939 . . no
C(4) H(7) 0.957 . . no
C(4) H(8) 0.948 . . no
C(6) C(7) 1.51(1) . . yes
C(6) C(10) 1.52(1) . . yes
C(6) H(10) 0.967 . . no
C(7) C(8) 1.48(2) . . yes
C(7) H(11) 0.928 . . no
C(7) H(12) 0.961 . . no
C(8) C(9) 1.49(2) . . yes
C(8) H(13) 0.918 . . no
C(8) H(14) 0.988 . . no
C(9) H(15) 0.931 . . no
C(9) H(16) 0.973 . . no
C(11) C(12) 1.54(1) . . yes
C(11) C(15) 1.516(9) . . yes
C(11) H(18) 0.942 . . no
C(12) C(13) 1.51(1) . . yes
C(12) H(19) 0.966 . . no
C(12) H(20) 0.949 . . no
C(13) C(14) 1.48(1) . . yes
C(13) H(21) 0.952 . . no
C(13) H(22) 0.942 . . no
C(14) H(23) 0.947 . . no
C(14) H(24) 0.953 . . no
C(16) C(17) 1.51(1) . . yes
C(16) C(20) 1.50(1) . . yes
C(16) H(26) 0.950 . . no
C(17) C(18) 1.51(2) . . yes
C(17) H(27) 0.954 . . no
C(17) H(28) 0.937 . . no
C(18) C(19) 1.51(2) . . yes
C(18) H(29) 0.963 . . no
C(18) H(30) 0.951 . . no
C(19) H(31) 0.946 . . no
C(19) H(32) 0.946 . . no
C(21) C(22) 1.43(2) . . yes
C(22) H(33) 0.954 . . no
C(22) H(34) 0.926 . . no
C(22) H(35) 0.946 . . no
C(23) C(24) 1.45(2) . . yes
C(24) H(36) 0.939 . . no
C(24) H(37) 0.968 . . no
C(24) H(38) 0.950 . . no
C(25) C(26) 1.47(2) . . yes
C(26) H(39) 0.965 . . no
C(26) H(40) 0.937 . . no
C(26) H(41) 0.972 . . no
C(27) C(28) 1.46(2) . . yes
C(28) H(42) 0.956 . . no
C(28) H(43) 0.958 . . no
C(28) H(44) 0.939 . . no

loop_
_geom_contact_atom_site_label_1
_geom_contact_atom_site_label_2
_geom_contact_distance
_geom_contact_site_symmetry_1
_geom_contact_site_symmetry_2
_geom_contact_publ_flag
Gd(1) Ni(1) 4.434(1) . . yes
Gd(1) Ni(2) 4.4756(9) . . yes
Gd(2) Ni(1) 4.452(1) . . yes
Gd(2) Ni(2) 4.407(1) . . yes
Gd(1) Gd(2) 6.5945(4) . . yes
Ni(1) Ni(2) 5.954(1) . . yes
